data_4507248
loop_
_publ_author_name
'Lin, Zu-Jin'
'Han, Li-Wei'
'Wu, Dong-Shuang'
'Huang, Yuan-Biao'
'Cao, Rong'

_publ_section_title
;
 Structure Versatility of Coordination Polymers Constructed from a
 Semirigid Tetracarboxylate Ligand: Syntheses, Structures, and
 Photoluminescent Properties
;
_journal_issue 1
_journal_name_full 'Crystal Growth &amp; Design'
_journal_page_first 255
_journal_paper_doi 10.1021/cg301405r
_journal_volume 13
_journal_year 2013
_chemical_formula_sum 'C38 H38 Cd3 N2 O21'
_chemical_formula_weight 1195.90
_chemical_name_systematic
; 
 ? 
;
_space_group_IT_number 2
_symmetry_cell_setting triclinic
_symmetry_space_group_name_Hall '-P 1'
_symmetry_space_group_name_H-M 'P -1'
_atom_sites_solution_hydrogens geom
_atom_sites_solution_primary direct
_atom_sites_solution_secondary difmap
_audit_creation_method SHELXL-97
_cell_angle_alpha 109.996(11)
_cell_angle_beta 107.303(10)
_cell_angle_gamma 92.141(9)
_cell_formula_units_Z 1
_cell_length_a 9.942(11)
_cell_length_b 10.426(11)
_cell_length_c 12.770(14)
_cell_measurement_reflns_used 1274
_cell_measurement_temperature 298(2)
_cell_measurement_theta_max 27.3105
_cell_measurement_theta_min 2.7881
_cell_volume 1173(2)
_computing_cell_refinement 'CrystalClear (Rigaku Inc., 2007)'
_computing_data_collection 'CrystalClear (Rigaku Inc., 2007)'
_computing_data_reduction 'CrystalClear (Rigaku Inc., 2007)'
_computing_structure_refinement 'SHELXL-97 (Sheldrick, 1997)'
_computing_structure_solution 'SHELXS-97 (Sheldrick, 1990)'
_diffrn_ambient_temperature 298(2)
_diffrn_detector_area_resol_mean 28.5714
_diffrn_measured_fraction_theta_full 0.943
_diffrn_measured_fraction_theta_max 0.943
_diffrn_measurement_device_type 'Saturn724+ (2x2 bin mode)'
_diffrn_measurement_method CCD_Profile_fitting
_diffrn_radiation_monochromator graphite
_diffrn_radiation_source 'fine-focus sealed tube'
_diffrn_radiation_type MoK\a
_diffrn_radiation_wavelength 0.71073
_diffrn_reflns_av_R_equivalents 0.0318
_diffrn_reflns_av_sigmaI/netI 0.0311
_diffrn_reflns_limit_h_max 10
_diffrn_reflns_limit_h_min -10
_diffrn_reflns_limit_k_max 11
_diffrn_reflns_limit_k_min -11
_diffrn_reflns_limit_l_max 14
_diffrn_reflns_limit_l_min -14
_diffrn_reflns_number 6057
_diffrn_reflns_theta_full 23.50
_diffrn_reflns_theta_max 23.50
_diffrn_reflns_theta_min 2.78
_diffrn_standards_number 4888
_exptl_absorpt_coefficient_mu 1.425
_exptl_absorpt_correction_T_max 0.7636
_exptl_absorpt_correction_T_min 0.6353
_exptl_absorpt_correction_type multi-scan
_exptl_crystal_colour colorless
_exptl_crystal_density_diffrn 1.693
_exptl_crystal_density_method 'not measured'
_exptl_crystal_description block
_exptl_crystal_F_000 592
_exptl_crystal_size_max 0.35
_exptl_crystal_size_mid 0.25
_exptl_crystal_size_min 0.20
_platon_squeeze_details
;
;
_refine_diff_density_max 3.131
_refine_diff_density_min -1.372
_refine_diff_density_rms 0.249
_refine_ls_extinction_method none
_refine_ls_goodness_of_fit_ref 1.097
_refine_ls_hydrogen_treatment constr
_refine_ls_matrix_type full
_refine_ls_number_parameters 273
_refine_ls_number_reflns 3278
_refine_ls_number_restraints 0
_refine_ls_restrained_S_all 1.097
_refine_ls_R_factor_all 0.0784
_refine_ls_R_factor_gt 0.0776
_refine_ls_shift/su_max 0.005
_refine_ls_shift/su_mean 0.000
_refine_ls_structure_factor_coef Fsqd
_refine_ls_weighting_details 'calc w=1/[\s^2^(Fo^2^)+(0.1269P)^2^+17.1745P] where P=(Fo^2^+2Fc^2^)/3'
_refine_ls_weighting_scheme calc
_refine_ls_wR_factor_gt 0.2138
_refine_ls_wR_factor_ref 0.2146
_reflns_number_gt 3222
_reflns_number_total 3278
_reflns_threshold_expression >2sigma(I)
_cod_data_source_file cg301405r_si_003.cif
_cod_data_source_block 3
_cod_depositor_comments
;
The following automatic conversions were performed:

'_exptl_absorpt_correction_type' value 'Multi-scan' changed to
'multi-scan' according to
/home/saulius/struct/CIF-dictionaries/cif_core.dic dictionary named
'cif_core.dic' version 2.4.2 from 2011-04-26.

Automatic conversion script
Id: cif_fix_values 1891 2012-01-12 08:04:46Z andrius 
;
_cod_original_sg_symbol_H-M p-1
_cod_database_code 4507248

loop_
_symmetry_equiv_pos_as_xyz
'x, y, z'
'-x, -y, -z'

loop_
_atom_site_label
_atom_site_type_symbol
_atom_site_fract_x
_atom_site_fract_y
_atom_site_fract_z
_atom_site_U_iso_or_equiv
_atom_site_adp_type
_atom_site_occupancy
_atom_site_symmetry_multiplicity
_atom_site_calc_flag
_atom_site_refinement_flags
Cd1 Cd 0.57202(3) 0.81567(3) 0.23648(2) 0.02114(8) Uani 1 1 d .
Cd2 Cd 0.5000 0.5000 0.0000 0.02268(12) Uani 1 2 d S
C1 C 0.7877(4) 0.7580(4) 0.1318(3) 0.0213(11) Uani 1 1 d .
C2 C 0.8833(4) 0.7100(4) 0.0602(3) 0.0192(11) Uani 1 1 d .
C3 C 1.0292(4) 0.7372(4) 0.1140(4) 0.0266(12) Uani 1 1 d .
H3 H 1.0687 0.7878 0.1947 0.032 Uiso 1 1 calc R
C4 C 1.1179(4) 0.6883(4) 0.0465(4) 0.0257(12) Uani 1 1 d .
C5 C 1.0578(5) 0.6144(5) -0.0734(4) 0.0332(14) Uani 1 1 d .
H5 H 1.1164 0.5808 -0.1182 0.040 Uiso 1 1 calc R
C6 C 0.9117(5) 0.5901(6) -0.1273(4) 0.0431(17) Uani 1 1 d .
C7 C 0.8230(5) 0.6367(4) -0.0611(4) 0.0292(13) Uani 1 1 d .
H7 H 0.7245 0.6193 -0.0971 0.035 Uiso 1 1 calc R
C8 C 1.2774(5) 0.7120(5) 0.1022(4) 0.0355(14) Uani 1 1 d .
C9A C 0.7103(10) 0.5212(9) -0.3063(7) 0.0318(12) Uani 0.50 1 d P
H9A1 H 0.6706 0.6065 -0.2880 0.038 Uiso 0.50 1 calc PR
H9A2 H 0.6650 0.4574 -0.2820 0.038 Uiso 0.50 1 calc PR
C9B C 0.8433(10) 0.4740(9) -0.2509(7) 0.0318(12) Uani 0.50 1 d P
H9B1 H 0.9141 0.4200 -0.2742 0.038 Uiso 0.50 1 calc PR
H9B2 H 0.7673 0.4129 -0.2508 0.038 Uiso 0.50 1 calc PR
C10 C 0.6936(8) 0.4561(5) -0.4409(4) 0.057(2) Uani 1 1 d .
C11 C 0.6740(6) 0.3135(5) -0.4904(4) 0.0438(17) Uani 1 1 d .
H11 H 0.6908 0.2621 -0.4422 0.053 Uiso 1 1 calc R
C12 C 0.6290(5) 0.2467(5) -0.6132(4) 0.0336(14) Uani 1 1 d .
C13 C 0.6065(5) 0.3238(5) -0.6857(4) 0.0346(14) Uani 1 1 d .
H13 H 0.5771 0.2796 -0.7674 0.042 Uiso 1 1 calc R
C14 C 0.6287(5) 0.4697(5) -0.6340(4) 0.0343(14) Uani 1 1 d .
C15 C 0.6716(6) 0.5342(5) -0.5126(4) 0.0444(17) Uani 1 1 d .
H15 H 0.6860 0.6301 -0.4785 0.053 Uiso 1 1 calc R
C16 C 0.6092(5) 0.0917(4) -0.6674(5) 0.0371(15) Uani 1 1 d .
C17 C 0.6015(5) 0.5517(5) -0.7133(4) 0.0347(14) Uani 1 1 d .
C18 C 0.976(2) 1.203(2) 0.3078(17) 0.228(5) Uiso 1 1 d .
H18A H 0.8907 1.2272 0.3245 0.342 Uiso 1 1 calc R
H18B H 0.9577 1.1703 0.2241 0.342 Uiso 1 1 calc R
H18C H 1.0492 1.2826 0.3462 0.342 Uiso 1 1 calc R
C19 C 1.022(2) 1.1376(19) 0.4915(16) 0.228(5) Uiso 1 1 d .
H19A H 1.1114 1.1302 0.5425 0.274 Uiso 1 1 d R
H19B H 0.9466 1.0792 0.4940 0.274 Uiso 1 1 d R
H19C H 1.0217 1.2355 0.5221 0.274 Uiso 1 1 d R
O1 O 0.8356(3) 0.8422(3) 0.2361(2) 0.0294(6) Uani 1 1 d .
O2 O 0.6545(3) 0.7058(3) 0.0856(2) 0.0294(6) Uani 1 1 d .
O3 O 1.3338(4) 0.7914(4) 0.2121(3) 0.0425(11) Uani 1 1 d .
O4 O 1.3510(3) 0.6586(4) 0.0400(3) 0.0499(12) Uani 1 1 d .
O5A O 0.8646(7) 0.5461(6) -0.2509(5) 0.0318(12) Uani 0.50 1 d P
O5B O 0.7907(7) 0.5421(6) -0.3254(5) 0.0318(12) Uani 0.50 1 d P
O6 O 0.6350(4) 0.0237(3) -0.6013(3) 0.0367(10) Uani 1 1 d .
O7 O 0.5636(4) 0.0335(3) -0.7783(3) 0.0440(12) Uani 1 1 d .
O8 O 0.5445(4) 0.4869(4) -0.8218(3) 0.0452(11) Uani 1 1 d .
O9 O 0.6333(4) 0.6813(3) -0.6627(3) 0.0405(11) Uani 1 1 d .
O10 O 0.3234(17) -0.0057(13) -1.0121(11) 0.121(5) Uani 0.50 1 d P
H10A H 0.3090 -0.0947 -1.0689 0.145 Uiso 0.50 1 d PR
H10B H 0.2448 0.0017 -0.9852 0.145 Uiso 0.50 1 d PR
O11 O 1.2770(5) 1.0168(6) 0.3811(4) 0.092(2) Uani 1 1 d .
H11A H 1.3143 0.9633 0.3344 0.110 Uiso 1 1 d R
H11B H 1.3206 1.0193 0.4503 0.110 Uiso 1 1 d R
N1 N 1.0258(17) 1.0899(17) 0.3530(14) 0.228(5) Uiso 1 1 d .
H1A H 1.1150 1.0791 0.3523 0.274 Uiso 1 1 calc R
H1B H 0.9678 1.0092 0.3069 0.274 Uiso 1 1 calc R

loop_
_atom_site_aniso_label
_atom_site_aniso_U_11
_atom_site_aniso_U_22
_atom_site_aniso_U_33
_atom_site_aniso_U_23
_atom_site_aniso_U_13
_atom_site_aniso_U_12
Cd1 0.02156(14) 0.01814(13) 0.01868(12) 0.00159(10) 0.00593(10) 0.00092(11)
Cd2 0.02245(19) 0.02341(19) 0.01484(16) 0.00081(14) 0.00373(14) -0.00128(16)
C1 0.0149(18) 0.0297(19) 0.0098(15) 0.0006(14) -0.0011(13) -0.0016(15)
C2 0.0115(17) 0.0225(18) 0.0151(15) 0.0018(13) -0.0010(13) -0.0020(14)
C3 0.022(2) 0.0264(19) 0.0275(18) 0.0096(14) 0.0042(15) -0.0015(16)
C4 0.027(2) 0.0237(18) 0.0263(17) 0.0085(14) 0.0092(15) 0.0036(16)
C5 0.026(2) 0.038(2) 0.035(2) 0.0093(17) 0.0140(16) 0.0114(18)
C6 0.028(2) 0.065(3) 0.025(2) 0.002(2) 0.0103(17) 0.008(2)
C7 0.030(2) 0.028(2) 0.0253(18) 0.0047(15) 0.0084(16) 0.0060(17)
C8 0.024(2) 0.041(2) 0.049(2) 0.0236(17) 0.0140(17) 0.0072(18)
C9A 0.0407(19) 0.0264(18) 0.0248(16) 0.0071(15) 0.0087(13) 0.0069(17)
C9B 0.0407(19) 0.0264(18) 0.0248(16) 0.0071(15) 0.0087(13) 0.0069(17)
C10 0.103(4) 0.035(2) 0.015(2) 0.0052(18) -0.005(3) 0.022(3)
C11 0.067(3) 0.026(2) 0.025(2) 0.0089(16) -0.003(2) 0.011(2)
C12 0.046(2) 0.024(2) 0.0216(18) -0.0009(16) 0.0095(17) 0.0052(19)
C13 0.044(3) 0.025(2) 0.0201(19) -0.0024(16) 0.0049(18) -0.003(2)
C14 0.045(3) 0.033(2) 0.0201(18) 0.0108(15) 0.0030(17) 0.0049(19)
C15 0.073(3) 0.0135(19) 0.026(2) -0.0010(17) -0.003(2) 0.004(2)
C16 0.039(2) 0.0160(19) 0.054(2) 0.0089(17) 0.0167(19) 0.0066(17)
C17 0.038(2) 0.031(2) 0.0274(19) 0.0102(16) 0.0018(18) -0.0049(19)
O1 0.0248(10) 0.0345(11) 0.0153(8) -0.0048(8) 0.0041(7) 0.0007(9)
O2 0.0248(10) 0.0345(11) 0.0153(8) -0.0048(8) 0.0041(7) 0.0007(9)
O3 0.0352(16) 0.0524(18) 0.0476(15) 0.0236(13) 0.0180(12) 0.0098(14)
O4 0.0328(15) 0.0588(19) 0.0728(19) 0.0288(15) 0.0313(13) 0.0185(14)
O5A 0.0407(19) 0.0264(18) 0.0248(16) 0.0071(15) 0.0087(13) 0.0069(17)
O5B 0.0407(19) 0.0264(18) 0.0248(16) 0.0071(15) 0.0087(13) 0.0069(17)
O6 0.0558(19) 0.0244(14) 0.0291(13) 0.0091(11) 0.0140(13) 0.0051(13)
O7 0.067(2) 0.0243(15) 0.0236(14) -0.0024(12) 0.0051(15) -0.0033(15)
O8 0.058(2) 0.0465(17) 0.0211(13) 0.0137(12) 0.0003(13) -0.0150(16)
O9 0.053(2) 0.0271(14) 0.0312(14) 0.0145(11) -0.0049(14) 0.0027(14)
O10 0.168(11) 0.120(7) 0.113(6) 0.081(5) 0.055(7) 0.045(7)
O11 0.087(3) 0.135(4) 0.051(2) 0.026(2) 0.024(2) 0.053(3)

loop_
_atom_type_symbol
_atom_type_description
_atom_type_scat_dispersion_real
_atom_type_scat_dispersion_imag
_atom_type_scat_source
C C 0.0033 0.0016 'International Tables Vol C Tables 4.2.6.8 and 6.1.1.4'
H H 0.0000 0.0000 'International Tables Vol C Tables 4.2.6.8 and 6.1.1.4'
N N 0.0061 0.0033 'International Tables Vol C Tables 4.2.6.8 and 6.1.1.4'
O O 0.0106 0.0060 'International Tables Vol C Tables 4.2.6.8 and 6.1.1.4'
Cd Cd -0.8075 1.2024 'International Tables Vol C Tables 4.2.6.8 and 6.1.1.4'

loop_
_geom_angle_atom_site_label_1
_geom_angle_atom_site_label_2
_geom_angle_atom_site_label_3
_geom_angle
_geom_angle_site_symmetry_1
_geom_angle_site_symmetry_3
O9 Cd1 O2 97.92(15) 1_556 .
O9 Cd1 O3 97.81(15) 1_556 1_455
O2 Cd1 O3 121.39(11) . 1_455
O9 Cd1 O6 96.55(15) 1_556 1_566
O2 Cd1 O6 137.27(13) . 1_566
O3 Cd1 O6 95.95(12) 1_455 1_566
O9 Cd1 O7 152.22(11) 1_556 1_566
O2 Cd1 O7 100.34(14) . 1_566
O3 Cd1 O7 90.35(14) 1_455 1_566
O6 Cd1 O7 56.05(14) 1_566 1_566
O9 Cd1 O1 87.93(14) 1_556 .
O2 Cd1 O1 52.69(9) . .
O3 Cd1 O1 172.55(12) 1_455 .
O6 Cd1 O1 88.06(11) 1_566 .
O7 Cd1 O1 86.68(13) 1_566 .
O9 Cd1 C16 124.35(16) 1_556 1_566
O2 Cd1 C16 121.00(16) . 1_566
O3 Cd1 C16 93.89(14) 1_455 1_566
O6 Cd1 C16 27.96(15) 1_566 1_566
O7 Cd1 C16 28.10(15) 1_566 1_566
O1 Cd1 C16 86.70(14) . 1_566
O8 Cd2 O8 180.000(1) 2_664 1_556
O8 Cd2 O4 89.08(16) 2_664 1_455
O8 Cd2 O4 90.92(16) 1_556 1_455
O8 Cd2 O4 90.92(16) 2_664 2_765
O8 Cd2 O4 89.08(16) 1_556 2_765
O4 Cd2 O4 180.0 1_455 2_765
O8 Cd2 O2 89.51(13) 2_664 2_665
O8 Cd2 O2 90.49(13) 1_556 2_665
O4 Cd2 O2 102.15(15) 1_455 2_665
O4 Cd2 O2 77.85(15) 2_765 2_665
O8 Cd2 O2 90.49(13) 2_664 .
O8 Cd2 O2 89.51(13) 1_556 .
O4 Cd2 O2 77.85(15) 1_455 .
O4 Cd2 O2 102.15(15) 2_765 .
O2 Cd2 O2 180.0 2_665 .
O1 C1 O2 120.1(4) . .
O1 C1 C2 121.3(3) . .
O2 C1 C2 118.5(3) . .
C3 C2 C7 120.7(4) . .
C3 C2 C1 120.1(3) . .
C7 C2 C1 119.2(4) . .
C2 C3 C4 119.7(4) . .
C5 C4 C3 119.5(4) . .
C5 C4 C8 119.1(4) . .
C3 C4 C8 121.4(4) . .
C6 C5 C4 120.6(5) . .
C5 C6 C7 120.3(4) . .
C5 C6 O5A 115.4(5) . .
C7 C6 O5A 122.7(5) . .
C5 C6 C9B 119.8(6) . .
C7 C6 C9B 117.1(5) . .
O5A C6 C9B 29.8(5) . .
C6 C7 C2 119.2(4) . .
O4 C8 O3 122.2(4) . .
O4 C8 C4 118.9(4) . .
O3 C8 C4 118.9(4) . .
O5A C9A C10 101.8(7) . .
O5B C9B C6 104.8(7) . .
C11 C10 C15 120.4(4) . .
C11 C10 O5B 126.2(5) . .
C15 C10 O5B 108.0(5) . .
C11 C10 C9A 116.3(6) . .
C15 C10 C9A 122.2(6) . .
O5B C10 C9A 36.1(5) . .
C10 C11 C12 119.9(5) . .
C13 C12 C11 120.1(4) . .
C13 C12 C16 119.8(4) . .
C11 C12 C16 120.0(5) . .
C12 C13 C14 119.5(4) . .
C15 C14 C13 119.7(5) . .
C15 C14 C17 121.4(4) . .
C13 C14 C17 118.9(4) . .
C14 C15 C10 120.4(4) . .
O6 C16 O7 121.8(4) . .
O6 C16 C12 119.3(4) . .
O7 C16 C12 118.9(5) . .
O6 C16 Cd1 60.6(2) . 1_544
O7 C16 Cd1 61.2(2) . 1_544
C12 C16 Cd1 179.6(4) . 1_544
O8 C17 O9 125.8(5) . .
O8 C17 C14 117.8(4) . .
O9 C17 C14 116.3(4) . .
C1 O1 Cd1 85.9(2) . .
C1 O2 Cd1 101.2(2) . .
C1 O2 Cd2 143.1(3) . .
Cd1 O2 Cd2 99.29(14) . .
C8 O3 Cd1 102.6(3) . 1_655
C8 O4 Cd2 147.3(4) . 1_655
C6 O5A C9A 114.6(7) . .
C9B O5B C10 115.2(6) . .
C16 O6 Cd1 91.4(3) . 1_544
C16 O7 Cd1 90.7(3) . 1_544
C17 O8 Cd2 144.4(4) . 1_554
C17 O9 Cd1 120.5(3) . 1_554
C18 N1 C19 107.5(14) . .

loop_
_geom_bond_atom_site_label_1
_geom_bond_atom_site_label_2
_geom_bond_distance
_geom_bond_site_symmetry_2
Cd1 O9 2.196(4) 1_556
Cd1 O2 2.280(4) .
Cd1 O3 2.288(4) 1_455
Cd1 O6 2.332(3) 1_566
Cd1 O7 2.345(5) 1_566
Cd1 O1 2.627(4) .
Cd1 C16 2.676(5) 1_566
Cd2 O8 2.239(4) 2_664
Cd2 O8 2.239(4) 1_556
Cd2 O4 2.290(4) 1_455
Cd2 O4 2.290(4) 2_765
Cd2 O2 2.305(4) 2_665
Cd2 O2 2.305(4) .
C1 O1 1.250(4) .
C1 O2 1.288(5) .
C1 C2 1.493(6) .
C2 C3 1.379(6) .
C2 C7 1.395(5) .
C3 C4 1.402(7) .
C4 C5 1.382(6) .
C4 C8 1.503(6) .
C5 C6 1.381(6) .
C6 C7 1.387(7) .
C6 O5A 1.404(8) .
C6 C9B 1.553(9) .
C8 O4 1.246(7) .
C8 O3 1.292(5) .
C9A O5A 1.456(11) .
C9A C10 1.570(10) .
C9B O5B 1.370(12) .
C10 C11 1.382(7) .
C10 C15 1.398(8) .
C10 O5B 1.447(7) .
C11 C12 1.399(6) .
C12 C13 1.398(8) .
C12 C16 1.502(6) .
C13 C14 1.414(7) .
C14 C15 1.381(6) .
C14 C17 1.509(8) .
C16 O6 1.255(7) .
C16 O7 1.261(6) .
C16 Cd1 2.676(5) 1_544
C17 O8 1.249(5) .
C17 O9 1.262(6) .
C18 N1 1.52(3) .
C19 N1 1.68(3) .
O3 Cd1 2.288(4) 1_655
O4 Cd2 2.290(4) 1_655
O6 Cd1 2.332(3) 1_544
O7 Cd1 2.345(5) 1_544
O8 Cd2 2.239(4) 1_554
O9 Cd1 2.196(4) 1_554

loop_
_platon_squeeze_void_nr
_platon_squeeze_void_average_x
_platon_squeeze_void_average_y
_platon_squeeze_void_average_z
_platon_squeeze_void_volume
_platon_squeeze_void_count_electrons
1 -0.003 0.002 -0.004 436.0 29.0
